data_7109177
loop_
_publ_author_name
'Thomas, M.'
'Schimkowiak, J.'
'Sheldrick, G.M.'
'Pinkert, W.'
'Jones, P.G.'
'Roesky, H.W.'

_publ_section_title
;
 Cyclo-octasulphur as a Ligand; Preparation and X-Ray Crystal Structure of
 (Ag(S8)2)AsF6
;
_journal_name_full
;
Journal of the Chemical Society. Chemical Communications (1972-)
;
_journal_page_first 895
_journal_page_last 896
_journal_volume 1982
_journal_year 1982
_chemical_formula_sum 'Ag As F6 S16'
_chemical_name_systematic 'Ag (S8)2 As F6'
_space_group_IT_number 15
_symmetry_space_group_name_Hall '-C 2yc'
_symmetry_space_group_name_H-M 'C 1 2/c 1'
_cell_angle_alpha 90
_cell_angle_beta 102.58
_cell_angle_gamma 90
_cell_formula_units_Z 4
_cell_length_a 17.606
_cell_length_b 7.866
_cell_length_c 15.476
_cell_volume 2091.799
_citation_journal_id_ASTM JCCCAT
_cod_data_source_file silver1-2_24.cif
_cod_data_source_block Ag1As1F6S16
_cod_original_formula_sum 'Ag1 As1 F6 S16'
_cod_database_code 7109177

loop_
_symmetry_equiv_pos_as_xyz
x,y,z
-x,y,-z+1/2
-x,-y,-z
x,-y,z-1/2
x+1/2,y+1/2,z
-x+1/2,y+1/2,-z+1/2
-x+1/2,-y+1/2,-z
x+1/2,-y+1/2,z-1/2

loop_
_atom_site_label
_atom_site_type_symbol
_atom_site_fract_x
_atom_site_fract_y
_atom_site_fract_z
_atom_site_occupancy
_atom_site_U_iso_or_equiv
S1 S 0.3658 0.1411 0.2466 1 0.0
S2 S 0.3325 0.3012 0.3367 1 0.0
S6 S 0.3178 0.5937 0.077 1 0.0
F3 F-1 0.4943 0.0465 0.1073 1 0.0
F1 F-1 0.4015 0.0279 0.9664 1 0.0
S3 S 0.4159 0.4867 0.3568 1 0.0
S7 S 0.3573 0.3531 0.0609 1 0.0
F2 F-1 0.4858 0.7877 0.018 1 0.0
S8 S 0.2977 0.1874 0.1236 1 0.0
S5 S 0.4029 0.7067 0.1717 1 0.0
Ag1 Ag+1 0.5 0.3348 0.25 1 0.0
S4 S 0.3703 0.702 0.2904 1 0.0
As1 As+5 0.5 0 0 1 0.0
